data_1569120
loop_
_publ_author_name
'Dhamija, Avinash'
'Chandel, Dolly'
'Rath, Sankar Prasad'

_publ_section_title
;
 Modulation of supramolecular chirality by stepwise axial coordination in
 a nano-size trizinc(ii)porphyrin trimer.
;
_journal_issue 22
_journal_name_full 'Chemical science'
_journal_page_first 6032
_journal_page_last 6038
_journal_paper_doi 10.1039/d3sc00858d
_journal_volume 14
_journal_year 2023
_chemical_formula_sum 'C132 H128 Cl4 N16 O2 Zn3'
_chemical_formula_weight 2308.41
_space_group_crystal_system triclinic
_space_group_IT_number 1
_space_group_name_Hall 'P 1'
_space_group_name_H-M_alt 'P 1'
_atom_sites_solution_hydrogens geom
_audit_creation_method SHELXL-2018/3
_audit_update_record
;
2022-10-19 deposited with the CCDC.	2023-05-10 downloaded from the CCDC.
;
_cell_angle_alpha 82.663(4)
_cell_angle_beta 72.777(4)
_cell_angle_gamma 72.012(4)
_cell_formula_units_Z 1
_cell_length_a 12.967(2)
_cell_length_b 14.683(2)
_cell_length_c 17.866(3)
_cell_measurement_reflns_used 999
_cell_measurement_temperature 100(2)
_cell_measurement_theta_max 27.0
_cell_measurement_theta_min 2.5
_cell_volume 3087.8(8)
_computing_cell_refinement 'Bruker SAINT'
_computing_data_collection 'Bruker APEX'
_computing_data_reduction 'Bruker SAINT'
_computing_molecular_graphics 'SHELXL 5.1, XP (Sheldrick, 1994)'
_computing_publication_material SHELXL-97
_computing_structure_refinement 'SHELXL-2018/3 (Sheldrick, 2018)'
_computing_structure_solution 'SHELXS-97 (Sheldrick, 2008)'
_diffrn_ambient_temperature 100(2)
_diffrn_measured_fraction_theta_full 0.998
_diffrn_measured_fraction_theta_max 0.998
_diffrn_measurement_device_type 'Bruker SMART APEX'
_diffrn_measurement_method \w
_diffrn_radiation_type MoK\a
_diffrn_radiation_wavelength 0.71073
_diffrn_reflns_av_R_equivalents 0.0472
_diffrn_reflns_av_unetI/netI 0.0868
_diffrn_reflns_Laue_measured_fraction_full 0.998
_diffrn_reflns_Laue_measured_fraction_max 0.998
_diffrn_reflns_limit_h_max 15
_diffrn_reflns_limit_h_min -15
_diffrn_reflns_limit_k_max 17
_diffrn_reflns_limit_k_min -17
_diffrn_reflns_limit_l_max 21
_diffrn_reflns_limit_l_min -21
_diffrn_reflns_number 35188
_diffrn_reflns_point_group_measured_fraction_full 0.985
_diffrn_reflns_point_group_measured_fraction_max 0.985
_diffrn_reflns_theta_full 25.000
_diffrn_reflns_theta_max 25.500
_diffrn_reflns_theta_min 2.750
_diffrn_source 'fine-focus sealed tube'
_exptl_absorpt_coefficient_mu 0.721
_exptl_absorpt_correction_T_max 0.930
_exptl_absorpt_correction_T_min 0.886
_exptl_absorpt_correction_type multi-scan
_exptl_absorpt_process_details 'SADABS 2.05 (Sheldrick, 2002)'
_exptl_crystal_colour 'dark red'
_exptl_crystal_density_diffrn 1.241
_exptl_crystal_description block
_exptl_crystal_F_000 1206
_exptl_crystal_size_max 0.180
_exptl_crystal_size_mid 0.140
_exptl_crystal_size_min 0.100
_refine_diff_density_max 0.588
_refine_diff_density_min -0.553
_refine_diff_density_rms 0.061
_refine_ls_abs_structure_details
;
 Refined as an inversion twin.
;
_refine_ls_abs_structure_Flack 0.066(9)
_refine_ls_extinction_method none
_refine_ls_goodness_of_fit_ref 1.007
_refine_ls_hydrogen_treatment constr
_refine_ls_matrix_type full
_refine_ls_number_parameters 1431
_refine_ls_number_reflns 22655
_refine_ls_number_restraints 3
_refine_ls_restrained_S_all 1.007
_refine_ls_R_factor_all 0.0506
_refine_ls_R_factor_gt 0.0452
_refine_ls_shift/su_max 0.021
_refine_ls_shift/su_mean 0.000
_refine_ls_structure_factor_coef Fsqd
_refine_ls_weighting_details 'w=1/[\s^2^(Fo^2^)+(0.0415P)^2^] where P=(Fo^2^+2Fc^2^)/3'
_refine_ls_weighting_scheme calc
_refine_ls_wR_factor_gt 0.1058
_refine_ls_wR_factor_ref 0.1086
_reflns_Friedel_coverage 0.974
_reflns_Friedel_fraction_full 0.972
_reflns_Friedel_fraction_max 0.972
_reflns_number_gt 20620
_reflns_number_total 22655
_reflns_threshold_expression 'I > 2\s(I)'
_cod_data_source_file d3sc00858d2.cif
_cod_data_source_block shelx_CCDC2
_cod_depositor_comments 'Adding full bibliography for 1569118--1569120.cif.'
_cod_original_cell_volume 3087.6(8)
_cod_database_code 1569120
_shelx_shelxl_version_number 2018/3
_shelx_space_group_comment
;
The symmetry employed for this shelxl refinement is uniquely defined
by the following loop, which should always be used as a source of
symmetry information in preference to the above space-group names.
They are only intended as comments.
;
_shelx_estimated_absorpt_t_min 0.881
_shelx_estimated_absorpt_t_max 0.931

loop_
_space_group_symop_operation_xyz
'x, y, z'

loop_
_atom_site_label
_atom_site_type_symbol
_atom_site_fract_x
_atom_site_fract_y
_atom_site_fract_z
_atom_site_U_iso_or_equiv
_atom_site_adp_type
_atom_site_occupancy
_atom_site_site_symmetry_order
_atom_site_calc_flag
_atom_site_refinement_flags_posn
_atom_site_refinement_flags_adp
_atom_site_refinement_flags_occupancy
_atom_site_disorder_assembly
_atom_site_disorder_group
Zn1 Zn 0.30146(4) 0.47549(4) 0.85762(3) 0.01584(13) Uani 1 1 d . . . . .
Zn2 Zn 0.50131(4) 0.49915(4) 0.48080(3) 0.01353(13) Uani 1 1 d . . . . .
Zn3 Zn 0.69982(4) 0.52947(4) 0.14034(3) 0.01450(13) Uani 1 1 d . . . . .
Cl1 Cl 0.89105(12) 0.43360(12) 0.56746(9) 0.0359(4) Uani 1 1 d . . . . .
Cl2 Cl 0.93066(12) 0.28813(12) 0.29249(9) 0.0347(4) Uani 1 1 d . . . . .
Cl3 Cl 0.08452(12) 0.69879(12) 0.71837(8) 0.0363(4) Uani 1 1 d . . . . .
Cl4 Cl 0.11184(12) 0.58089(12) 0.43575(9) 0.0385(4) Uani 1 1 d . . . . .
O1 O 0.5286(3) 0.1477(3) 0.6729(2) 0.0229(8) Uani 1 1 d . . . . .
O2 O 0.4745(3) 0.8570(3) 0.3310(2) 0.0237(8) Uani 1 1 d . . . . .
N1 N 0.4641(3) 0.3905(3) 0.8551(2) 0.0162(9) Uani 1 1 d . . . . .
N1L N 0.3527(3) 0.5313(3) 0.7392(2) 0.0206(10) Uani 1 1 d . . . . .
H1LA H 0.394098 0.481576 0.707310 0.025 Uiso 1 1 calc R U . . .
H1LB H 0.290311 0.561969 0.722672 0.025 Uiso 1 1 calc R U . . .
N2 N 0.3251(3) 0.5750(3) 0.9205(2) 0.0170(9) Uani 1 1 d . . . . .
N2L N 0.5819(4) 0.4833(3) 0.6548(3) 0.0330(12) Uani 1 1 d . . . . .
H2LC H 0.653812 0.464137 0.653232 0.040 Uiso 1 1 calc R U . . .
H2LD H 0.546902 0.441068 0.653436 0.040 Uiso 1 1 calc R U . . .
N3 N 0.1315(3) 0.5415(3) 0.8956(2) 0.0169(9) Uani 1 1 d . . . . .
N3L N 0.4657(3) 0.5119(3) 0.3667(2) 0.0189(9) Uani 1 1 d . . . . .
H3LA H 0.389459 0.533584 0.376140 0.023 Uiso 1 1 calc R U . . .
H3LB H 0.493245 0.559713 0.338735 0.023 Uiso 1 1 calc R U . . .
N4L N 0.6908(3) 0.4607(3) 0.2575(2) 0.0192(9) Uani 1 1 d . . . . .
H4LA H 0.763770 0.433420 0.258276 0.023 Uiso 1 1 calc R U . . .
H4LB H 0.663320 0.509864 0.290841 0.023 Uiso 1 1 calc R U . . .
N4 N 0.2695(3) 0.3511(3) 0.8381(3) 0.0186(9) Uani 1 1 d . . . . .
N5 N 0.6412(3) 0.5503(3) 0.4484(2) 0.0150(9) Uani 1 1 d . . . . .
N6 N 0.4000(3) 0.6395(3) 0.5000(2) 0.0135(9) Uani 1 1 d . . . . .
N7 N 0.3670(3) 0.4519(3) 0.5484(2) 0.0153(9) Uani 1 1 d . . . . .
N8 N 0.6079(3) 0.3635(3) 0.4977(2) 0.0154(9) Uani 1 1 d . . . . .
N9 N 0.5362(3) 0.6107(3) 0.1518(2) 0.0176(9) Uani 1 1 d . . . . .
N10 N 0.6764(3) 0.4306(3) 0.0784(2) 0.0159(9) Uani 1 1 d . . . . .
N11 N 0.8711(3) 0.4651(3) 0.1009(2) 0.0180(10) Uani 1 1 d . . . . .
N12 N 0.7320(3) 0.6524(3) 0.1641(2) 0.0160(9) Uani 1 1 d . . . . .
C1 C 0.5158(4) 0.3006(4) 0.8262(3) 0.0167(11) Uani 1 1 d . . . . .
C1L C 0.4204(4) 0.5988(4) 0.7319(3) 0.0210(11) Uani 1 1 d . . . . .
H1LC H 0.452129 0.584530 0.778168 0.025 Uiso 1 1 calc R U . . .
C2 C 0.6402(4) 0.2819(4) 0.8084(3) 0.0194(11) Uani 1 1 d . . . . .
C2L C 0.3466(4) 0.7028(4) 0.7379(3) 0.0246(12) Uani 1 1 d . . . . .
H2LA H 0.315299 0.721207 0.692029 0.030 Uiso 1 1 calc R U . . .
H2LB H 0.282795 0.709086 0.785820 0.030 Uiso 1 1 calc R U . . .
C3 C 0.6561(4) 0.3599(4) 0.8320(3) 0.0196(11) Uani 1 1 d . . . . .
C3L C 0.4150(5) 0.7696(4) 0.7406(3) 0.0320(13) Uani 1 1 d . . . . .
H3LC H 0.438142 0.756532 0.789870 0.038 Uiso 1 1 calc R U . . .
H3LD H 0.367770 0.836931 0.739957 0.038 Uiso 1 1 calc R U . . .
C4 C 0.5459(4) 0.4260(4) 0.8628(3) 0.0169(11) Uani 1 1 d . . . . .
C4L C 0.5196(5) 0.7551(5) 0.6704(4) 0.0333(14) Uani 1 1 d . . . . .
H4LC H 0.495875 0.778847 0.621922 0.040 Uiso 1 1 calc R U . . .
H4LD H 0.566964 0.793688 0.676530 0.040 Uiso 1 1 calc R U . . .
C5L C 0.5894(5) 0.6510(4) 0.6617(3) 0.0321(14) Uani 1 1 d . . . . .
H5LA H 0.651406 0.645065 0.612716 0.039 Uiso 1 1 calc R U . . .
H5LB H 0.623463 0.630211 0.706131 0.039 Uiso 1 1 calc R U . . .
C5 C 0.5285(4) 0.5120(4) 0.8981(3) 0.0190(11) Uani 1 1 d . . . . .
H5A H 0.593799 0.524586 0.902842 0.023 Uiso 1 1 calc R U . . .
C6 C 0.4271(4) 0.5801(4) 0.9265(3) 0.0169(11) Uani 1 1 d . . . . .
C6L C 0.5200(4) 0.5860(4) 0.6598(3) 0.0253(13) Uani 1 1 d . . . . .
H6LA H 0.490125 0.605694 0.612779 0.030 Uiso 1 1 calc R U . . .
C7L C 0.5044(4) 0.4313(4) 0.3132(3) 0.0199(11) Uani 1 1 d . . . . .
H7LA H 0.485259 0.455745 0.262648 0.024 Uiso 1 1 calc R U . . .
C7 C 0.4118(4) 0.6683(4) 0.9636(3) 0.0167(11) Uani 1 1 d . . . . .
C8L C 0.4422(5) 0.3566(4) 0.3522(3) 0.0261(12) Uani 1 1 d . . . . .
H8LA H 0.453454 0.338071 0.405068 0.031 Uiso 1 1 calc R U . . .
H8LB H 0.360400 0.385062 0.358295 0.031 Uiso 1 1 calc R U . . .
C8 C 0.2999(4) 0.7151(4) 0.9803(3) 0.0193(11) Uani 1 1 d . . . . .
C9 C 0.2455(4) 0.6574(4) 0.9524(3) 0.0181(11) Uani 1 1 d . . . . .
C9L C 0.4847(5) 0.2675(5) 0.3036(3) 0.0341(14) Uani 1 1 d . . . . .
H9LA H 0.448108 0.218431 0.332397 0.041 Uiso 1 1 calc R U . . .
H9LB H 0.463738 0.284270 0.253504 0.041 Uiso 1 1 calc R U . . .
C10L C 0.6101(5) 0.2268(4) 0.2867(3) 0.0338(14) Uani 1 1 d . . . . .
H10A H 0.635546 0.171166 0.253008 0.041 Uiso 1 1 calc R U . . .
H10B H 0.630400 0.204111 0.336440 0.041 Uiso 1 1 calc R U . . .
C10 C 0.1331(4) 0.6814(4) 0.9555(3) 0.0187(11) Uani 1 1 d . . . . .
H10C H 0.087307 0.740712 0.978197 0.022 Uiso 1 1 calc R U . . .
C11 C 0.0792(4) 0.6291(4) 0.9294(3) 0.0187(11) Uani 1 1 d . . . . .
C11L C 0.6698(5) 0.3009(4) 0.2459(3) 0.0258(13) Uani 1 1 d . . . . .
H11A H 0.652874 0.321405 0.194769 0.031 Uiso 1 1 calc R U . . .
H11B H 0.752276 0.272393 0.235848 0.031 Uiso 1 1 calc R U . . .
C12L C 0.6313(4) 0.3883(3) 0.2970(3) 0.0191(10) Uani 1 1 d . . . . .
H12A H 0.649956 0.366776 0.347993 0.023 Uiso 1 1 calc R U . . .
C12 C -0.0416(4) 0.6551(4) 0.9373(3) 0.0219(12) Uani 1 1 d . . . . .
C13 C -0.0597(4) 0.5817(4) 0.9088(3) 0.0209(12) Uani 1 1 d . . . . .
C14 C 0.0480(4) 0.5112(4) 0.8835(3) 0.0204(12) Uani 1 1 d . . . . .
C15 C 0.0666(4) 0.4223(4) 0.8543(3) 0.0230(12) Uani 1 1 d . . . . .
H15A H 0.003508 0.411811 0.843916 0.028 Uiso 1 1 calc R U . . .
C16 C 0.1661(4) 0.3461(4) 0.8381(3) 0.0210(12) Uani 1 1 d . . . . .
C17 C 0.1694(4) 0.2502(4) 0.8273(3) 0.0235(12) Uani 1 1 d . . . . .
C18 C 0.2771(4) 0.1932(4) 0.8249(3) 0.0224(12) Uani 1 1 d . . . . .
C19 C 0.3416(4) 0.2590(4) 0.8281(3) 0.0175(11) Uani 1 1 d . . . . .
C20 C 0.4586(4) 0.2357(4) 0.8195(3) 0.0172(11) Uani 1 1 d . . . . .
C21 C 0.7356(4) 0.2023(4) 0.7641(3) 0.0236(12) Uani 1 1 d . . . . .
H21A H 0.805512 0.197367 0.778185 0.028 Uiso 1 1 calc R U . . .
H21B H 0.717566 0.140569 0.779049 0.028 Uiso 1 1 calc R U . . .
C22 C 0.7539(6) 0.2218(5) 0.6767(4) 0.0456(18) Uani 1 1 d . . . . .
H22A H 0.809093 0.165988 0.648927 0.068 Uiso 1 1 calc R U . . .
H22B H 0.782157 0.277958 0.660860 0.068 Uiso 1 1 calc R U . . .
H22C H 0.682437 0.233953 0.663680 0.068 Uiso 1 1 calc R U . . .
C23 C 0.7660(4) 0.3783(4) 0.8257(4) 0.0248(13) Uani 1 1 d . . . . .
H23A H 0.825634 0.317293 0.821174 0.037 Uiso 1 1 calc R U . . .
H23B H 0.759674 0.409842 0.872706 0.037 Uiso 1 1 calc R U . . .
H23C H 0.784462 0.419725 0.779253 0.037 Uiso 1 1 calc R U . . .
C24 C 0.5033(4) 0.6994(4) 0.9788(3) 0.0207(11) Uani 1 1 d . . . . .
H24A H 0.568502 0.642492 0.979430 0.025 Uiso 1 1 calc R U . . .
H24B H 0.475616 0.726942 1.031293 0.025 Uiso 1 1 calc R U . . .
C25 C 0.5423(5) 0.7725(5) 0.9186(4) 0.0341(14) Uani 1 1 d . . . . .
H25A H 0.604058 0.787777 0.930493 0.051 Uiso 1 1 calc R U . . .
H25B H 0.479460 0.830891 0.920114 0.051 Uiso 1 1 calc R U . . .
H25C H 0.568540 0.746336 0.866313 0.051 Uiso 1 1 calc R U . . .
C26 C 0.2387(4) 0.8080(4) 1.0206(3) 0.0268(13) Uani 1 1 d . . . . .
H26A H 0.292581 0.832910 1.034059 0.040 Uiso 1 1 calc R U . . .
H26B H 0.182151 0.797292 1.068510 0.040 Uiso 1 1 calc R U . . .
H26C H 0.201344 0.854464 0.985445 0.040 Uiso 1 1 calc R U . . .
C27 C -0.1275(4) 0.7460(4) 0.9695(4) 0.0278(14) Uani 1 1 d . . . . .
H27A H -0.201871 0.735152 0.989481 0.042 Uiso 1 1 calc R U . . .
H27B H -0.129394 0.796384 0.927813 0.042 Uiso 1 1 calc R U . . .
H27C H -0.107212 0.765965 1.012208 0.042 Uiso 1 1 calc R U . . .
C28 C -0.1695(4) 0.5735(5) 0.9032(3) 0.0267(13) Uani 1 1 d . . . . .
H28A H -0.231666 0.609894 0.945361 0.032 Uiso 1 1 calc R U . . .
H28B H -0.169190 0.505447 0.910944 0.032 Uiso 1 1 calc R U . . .
C29 C -0.1902(5) 0.6117(5) 0.8241(4) 0.0407(17) Uani 1 1 d . . . . .
H29A H -0.259866 0.601282 0.821020 0.061 Uiso 1 1 calc R U . . .
H29B H -0.126859 0.578105 0.782154 0.061 Uiso 1 1 calc R U . . .
H29C H -0.197204 0.680499 0.818278 0.061 Uiso 1 1 calc R U . . .
C30 C 0.0719(5) 0.2182(4) 0.8231(4) 0.0335(15) Uani 1 1 d . . . . .
H30A H 0.098964 0.151432 0.807573 0.050 Uiso 1 1 calc R U . . .
H30B H 0.036396 0.258895 0.784377 0.050 Uiso 1 1 calc R U . . .
H30C H 0.016614 0.223389 0.874641 0.050 Uiso 1 1 calc R U . . .
C31 C 0.3075(5) 0.0850(4) 0.8318(4) 0.0307(14) Uani 1 1 d . . . . .
H31A H 0.388714 0.058329 0.805636 0.037 Uiso 1 1 calc R U . . .
H31B H 0.264529 0.062741 0.804053 0.037 Uiso 1 1 calc R U . . .
C32 C 0.2831(7) 0.0469(6) 0.9164(5) 0.064(2) Uani 1 1 d . . . . .
H32A H 0.303717 -0.023237 0.917604 0.096 Uiso 1 1 calc R U . . .
H32B H 0.202601 0.072286 0.942358 0.096 Uiso 1 1 calc R U . . .
H32C H 0.327130 0.067119 0.943735 0.096 Uiso 1 1 calc R U . . .
C33 C 0.5267(4) 0.1351(4) 0.8075(3) 0.0199(11) Uani 1 1 d . . . . .
C34 C 0.5631(4) 0.0792(4) 0.8701(3) 0.0239(12) Uani 1 1 d . . . . .
H34A H 0.539239 0.106006 0.920189 0.029 Uiso 1 1 calc R U . . .
C35 C 0.6322(5) -0.0129(4) 0.8604(4) 0.0303(14) Uani 1 1 d . . . . .
H35A H 0.654101 -0.049586 0.903872 0.036 Uiso 1 1 calc R U . . .
C36 C 0.6699(5) -0.0526(4) 0.7877(4) 0.0339(15) Uani 1 1 d . . . . .
H36A H 0.718841 -0.116010 0.781165 0.041 Uiso 1 1 calc R U . . .
C37 C 0.6369(5) -0.0003(4) 0.7239(3) 0.0285(13) Uani 1 1 d . . . . .
H37A H 0.663846 -0.027205 0.673681 0.034 Uiso 1 1 calc R U . . .
C38 C 0.5639(4) 0.0916(4) 0.7348(3) 0.0195(11) Uani 1 1 d . . . . .
C51 C 0.5747(4) 0.2821(4) 0.5215(3) 0.0166(11) Uani 1 1 d . . . . .
C52 C 0.6728(4) 0.2002(4) 0.5101(3) 0.0216(12) Uani 1 1 d . . . . .
H52A H 0.673347 0.134948 0.520417 0.026 Uiso 1 1 calc R U . . .
C53 C 0.7643(4) 0.2332(4) 0.4818(3) 0.0201(11) Uani 1 1 d . . . . .
H53A H 0.840955 0.195733 0.469253 0.024 Uiso 1 1 calc R U . . .
C54 C 0.7232(4) 0.3357(4) 0.4743(3) 0.0156(11) Uani 1 1 d . . . . .
C55 C 0.7908(4) 0.3977(4) 0.4443(3) 0.0166(11) Uani 1 1 d . . . . .
C56 C 0.7521(4) 0.4978(4) 0.4298(3) 0.0158(11) Uani 1 1 d . . . . .
C57 C 0.8227(4) 0.5587(4) 0.3932(3) 0.0219(12) Uani 1 1 d . . . . .
H57A H 0.902486 0.539432 0.373493 0.026 Uiso 1 1 calc R U . . .
C58 C 0.7540(4) 0.6480(4) 0.3924(3) 0.0220(12) Uani 1 1 d . . . . .
H58A H 0.776591 0.703791 0.371231 0.026 Uiso 1 1 calc R U . . .
C59 C 0.6403(4) 0.6450(4) 0.4290(3) 0.0170(11) Uani 1 1 d . . . . .
C60 C 0.5459(4) 0.7250(4) 0.4450(3) 0.0165(11) Uani 1 1 d . . . . .
C61 C 0.4319(4) 0.7218(4) 0.4800(3) 0.0160(11) Uani 1 1 d . . . . .
C62 C 0.3356(4) 0.8041(4) 0.4991(3) 0.0182(11) Uani 1 1 d . . . . .
H62A H 0.335789 0.869246 0.492364 0.022 Uiso 1 1 calc R U . . .
C63 C 0.2449(4) 0.7713(4) 0.5283(3) 0.0189(11) Uani 1 1 d . . . . .
H63A H 0.168651 0.808957 0.544977 0.023 Uiso 1 1 calc R U . . .
C64 C 0.2852(4) 0.6684(4) 0.5294(3) 0.0156(11) Uani 1 1 d . . . . .
C65 C 0.2179(4) 0.6052(4) 0.5595(3) 0.0156(10) Uani 1 1 d . . . . .
C66 C 0.2569(4) 0.5066(4) 0.5721(3) 0.0179(11) Uani 1 1 d . . . . .
C67 C 0.1873(4) 0.4454(4) 0.6134(3) 0.0214(12) Uani 1 1 d . . . . .
H67A H 0.108014 0.465309 0.635764 0.026 Uiso 1 1 calc R U . . .
C68 C 0.2554(4) 0.3554(4) 0.6145(3) 0.0210(12) Uani 1 1 d . . . . .
H68A H 0.233685 0.300121 0.638373 0.025 Uiso 1 1 calc R U . . .
C69 C 0.3690(4) 0.3592(4) 0.5718(3) 0.0185(11) Uani 1 1 d . . . . .
C70 C 0.4649(4) 0.2781(4) 0.5557(3) 0.0165(11) Uani 1 1 d . . . . .
C71 C 0.4406(4) 0.1834(4) 0.5713(3) 0.0188(11) Uani 1 1 d . . . . .
C72 C 0.3816(5) 0.1590(4) 0.5277(3) 0.0242(12) Uani 1 1 d . . . . .
H72A H 0.359715 0.202456 0.487189 0.029 Uiso 1 1 calc R U . . .
C73 C 0.3531(5) 0.0736(5) 0.5408(3) 0.0316(14) Uani 1 1 d . . . . .
H73A H 0.311426 0.059252 0.510524 0.038 Uiso 1 1 calc R U . . .
C74 C 0.3866(5) 0.0098(4) 0.5988(3) 0.0290(13) Uani 1 1 d . . . . .
H74A H 0.368071 -0.049153 0.607891 0.035 Uiso 1 1 calc R U . . .
C75 C 0.4467(5) 0.0300(4) 0.6441(3) 0.0252(12) Uani 1 1 d . . . . .
H75A H 0.469391 -0.014517 0.683741 0.030 Uiso 1 1 calc R U . . .
C76 C 0.4732(4) 0.1174(4) 0.6301(3) 0.0196(11) Uani 1 1 d . . . . .
C77 C 0.9159(4) 0.3554(4) 0.4312(3) 0.0207(12) Uani 1 1 d . . . . .
C78 C 0.9701(4) 0.3673(4) 0.4841(3) 0.0251(13) Uani 1 1 d . . . . .
C79 C 1.0834(5) 0.3265(5) 0.4774(4) 0.0368(15) Uani 1 1 d . . . . .
H79A H 1.116734 0.335026 0.515735 0.044 Uiso 1 1 calc R U . . .
C80 C 1.1468(5) 0.2721(5) 0.4121(4) 0.0419(17) Uani 1 1 d . . . . .
H80A H 1.225075 0.243025 0.405986 0.050 Uiso 1 1 calc R U . . .
C81 C 1.1008(5) 0.2595(5) 0.3572(4) 0.0395(17) Uani 1 1 d . . . . .
H81A H 1.145715 0.222145 0.313067 0.047 Uiso 1 1 calc R U . . .
C82 C 0.9859(4) 0.3021(5) 0.3663(3) 0.0280(13) Uani 1 1 d . . . . .
C90 C 0.0922(4) 0.6499(4) 0.5750(3) 0.0198(11) Uani 1 1 d . . . . .
C91 C 0.0260(4) 0.6973(4) 0.6424(3) 0.0255(12) Uani 1 1 d . . . . .
C92 C -0.0886(5) 0.7433(5) 0.6536(4) 0.0363(15) Uani 1 1 d . . . . .
H92A H -0.131398 0.777372 0.699800 0.044 Uiso 1 1 calc R U . . .
C93 C -0.1388(5) 0.7388(5) 0.5969(4) 0.0457(18) Uani 1 1 d . . . . .
H93A H -0.216512 0.770785 0.603522 0.055 Uiso 1 1 calc R U . . .
C94 C -0.0771(5) 0.6883(5) 0.5309(4) 0.0394(16) Uani 1 1 d . . . . .
H94A H -0.112409 0.682729 0.492776 0.047 Uiso 1 1 calc R U . . .
C95 C 0.0371(5) 0.6455(4) 0.5204(4) 0.0277(13) Uani 1 1 d . . . . .
C101 C 0.4836(4) 0.7010(4) 0.1816(3) 0.0160(11) Uani 1 1 d . . . . .
C102 C 0.3614(4) 0.7197(4) 0.1995(3) 0.0199(11) Uani 1 1 d . . . . .
C103 C 0.3441(4) 0.6417(4) 0.1763(3) 0.0185(11) Uani 1 1 d . . . . .
C104 C 0.4527(4) 0.5753(4) 0.1450(3) 0.0166(11) Uani 1 1 d . . . . .
C105 C 0.4722(4) 0.4905(4) 0.1090(3) 0.0150(10) Uani 1 1 d . . . . .
H10D H 0.406848 0.476665 0.105586 0.018 Uiso 1 1 calc R U . . .
C106 C 0.5733(4) 0.4240(4) 0.0776(3) 0.0171(11) Uani 1 1 d . . . . .
C107 C 0.5892(4) 0.3352(4) 0.0416(3) 0.0183(11) Uani 1 1 d . . . . .
C108 C 0.7003(4) 0.2903(4) 0.0218(3) 0.0190(11) Uani 1 1 d . . . . .
C109 C 0.7537(4) 0.3496(4) 0.0459(3) 0.0165(11) Uani 1 1 d . . . . .
C110 C 0.8700(4) 0.3255(4) 0.0410(3) 0.0185(11) Uani 1 1 d . . . . .
H11C H 0.916193 0.266782 0.017593 0.022 Uiso 1 1 calc R U . . .
C111 C 0.9232(4) 0.3787(4) 0.0668(3) 0.0169(11) Uani 1 1 d . . . . .
C112 C 1.0435(4) 0.3503(4) 0.0609(3) 0.0216(12) Uani 1 1 d . . . . .
C113 C 1.0622(4) 0.4235(4) 0.0897(3) 0.0231(12) Uani 1 1 d . . . . .
C114 C 0.9537(4) 0.4950(4) 0.1153(3) 0.0185(11) Uani 1 1 d . . . . .
C115 C 0.9363(4) 0.5831(4) 0.1450(3) 0.0221(12) Uani 1 1 d . . . . .
H11D H 0.999951 0.594384 0.153772 0.027 Uiso 1 1 calc R U . . .
C116 C 0.8365(4) 0.6561(4) 0.1631(3) 0.0211(12) Uani 1 1 d . . . . .
C117 C 0.8306(4) 0.7547(4) 0.1744(3) 0.0240(12) Uani 1 1 d . . . . .
C118 C 0.7247(4) 0.8093(4) 0.1777(3) 0.0228(12) Uani 1 1 d . . . . .
C119 C 0.6611(4) 0.7435(4) 0.1753(3) 0.0189(11) Uani 1 1 d . . . . .
C120 C 0.5432(4) 0.7660(4) 0.1865(3) 0.0161(11) Uani 1 1 d . . . . .
C121 C 0.2682(4) 0.7977(4) 0.2447(3) 0.0247(13) Uani 1 1 d . . . . .
H12B H 0.197082 0.801349 0.232861 0.030 Uiso 1 1 calc R U . . .
H12C H 0.284799 0.859776 0.228135 0.030 Uiso 1 1 calc R U . . .
C122 C 0.2529(6) 0.7805(5) 0.3337(4) 0.0447(18) Uani 1 1 d . . . . .
H12D H 0.187077 0.829789 0.361718 0.067 Uiso 1 1 calc R U . . .
H12E H 0.320264 0.783635 0.346370 0.067 Uiso 1 1 calc R U . . .
H12F H 0.241622 0.717114 0.349750 0.067 Uiso 1 1 calc R U . . .
C123 C 0.2337(4) 0.6230(4) 0.1829(4) 0.0267(13) Uani 1 1 d . . . . .
H12G H 0.171226 0.677263 0.207010 0.040 Uiso 1 1 calc R U . . .
H12H H 0.229082 0.564529 0.215344 0.040 Uiso 1 1 calc R U . . .
H12I H 0.229096 0.614883 0.130438 0.040 Uiso 1 1 calc R U . . .
C124 C 0.4970(4) 0.3017(4) 0.0287(3) 0.0232(12) Uani 1 1 d . . . . .
H12J H 0.522871 0.275838 -0.024398 0.028 Uiso 1 1 calc R U . . .
H12K H 0.430186 0.357709 0.030125 0.028 Uiso 1 1 calc R U . . .
C125 C 0.4615(5) 0.2253(5) 0.0883(4) 0.0356(15) Uani 1 1 d . . . . .
H12L H 0.399019 0.210074 0.077410 0.053 Uiso 1 1 calc R U . . .
H12M H 0.437326 0.249420 0.141224 0.053 Uiso 1 1 calc R U . . .
H12N H 0.525399 0.167390 0.084421 0.053 Uiso 1 1 calc R U . . .
C126 C 0.7601(5) 0.1960(4) -0.0176(3) 0.0263(13) Uani 1 1 d . . . . .
H12O H 0.710381 0.179757 -0.042381 0.039 Uiso 1 1 calc R U . . .
H12P H 0.780184 0.145694 0.021560 0.039 Uiso 1 1 calc R U . . .
H12Q H 0.828729 0.201374 -0.057625 0.039 Uiso 1 1 calc R U . . .
C127 C 1.1274(4) 0.2576(4) 0.0299(3) 0.0285(14) Uani 1 1 d . . . . .
H12R H 1.199035 0.269587 0.000076 0.043 Uiso 1 1 calc R U . . .
H12S H 1.098549 0.230749 -0.004374 0.043 Uiso 1 1 calc R U . . .
H12T H 1.139429 0.212169 0.073861 0.043 Uiso 1 1 calc R U . . .
C128 C 1.1721(4) 0.4284(5) 0.0976(4) 0.0266(13) Uani 1 1 d . . . . .
H12U H 1.174129 0.495893 0.090596 0.032 Uiso 1 1 calc R U . . .
H12V H 1.234597 0.391338 0.055978 0.032 Uiso 1 1 calc R U . . .
C129 C 1.1889(5) 0.3882(6) 0.1780(4) 0.0435(18) Uani 1 1 d . . . . .
H12W H 1.262163 0.390857 0.181043 0.065 Uiso 1 1 calc R U . . .
H12X H 1.186304 0.321611 0.185274 0.065 Uiso 1 1 calc R U . . .
H12Y H 1.128875 0.426580 0.219260 0.065 Uiso 1 1 calc R U . . .
C130 C 0.9304(5) 0.7857(5) 0.1766(4) 0.0349(15) Uani 1 1 d . . . . .
H13A H 0.913146 0.855491 0.169116 0.052 Uiso 1 1 calc R U . . .
H13B H 0.996282 0.755355 0.134713 0.052 Uiso 1 1 calc R U . . .
H13C H 0.946470 0.766220 0.227511 0.052 Uiso 1 1 calc R U . . .
C131 C 0.6926(5) 0.9177(4) 0.1721(4) 0.0330(15) Uani 1 1 d . . . . .
H13D H 0.611791 0.943595 0.199615 0.040 Uiso 1 1 calc R U . . .
H13E H 0.736820 0.940105 0.198641 0.040 Uiso 1 1 calc R U . . .
C132 C 0.7134(6) 0.9555(5) 0.0886(5) 0.058(2) Uani 1 1 d . . . . .
H13F H 0.693452 1.025574 0.087345 0.087 Uiso 1 1 calc R U . . .
H13G H 0.667182 0.935789 0.062745 0.087 Uiso 1 1 calc R U . . .
H13H H 0.793230 0.929675 0.061052 0.087 Uiso 1 1 calc R U . . .
C133 C 0.4729(4) 0.8693(4) 0.1982(3) 0.0178(11) Uani 1 1 d . . . . .
C134 C 0.4357(5) 0.9218(4) 0.1359(3) 0.0252(12) Uani 1 1 d . . . . .
H13I H 0.459466 0.893537 0.086411 0.030 Uiso 1 1 calc R U . . .
C135 C 0.3648(5) 1.0142(5) 0.1446(4) 0.0339(15) Uani 1 1 d . . . . .
H13J H 0.341648 1.050120 0.101303 0.041 Uiso 1 1 calc R U . . .
C136 C 0.3282(5) 1.0537(5) 0.2178(4) 0.0387(16) Uani 1 1 d . . . . .
H13K H 0.277057 1.116210 0.224879 0.046 Uiso 1 1 calc R U . . .
C137 C 0.3648(5) 1.0035(4) 0.2807(3) 0.0282(13) Uani 1 1 d . . . . .
H13L H 0.339304 1.031135 0.330552 0.034 Uiso 1 1 calc R U . . .
C138 C 0.4393(4) 0.9123(4) 0.2695(3) 0.0220(12) Uani 1 1 d . . . . .
C151 C 0.5317(4) 0.8868(4) 0.3732(3) 0.0209(12) Uani 1 1 d . . . . .
C152 C 0.5564(5) 0.9743(4) 0.3603(3) 0.0303(14) Uani 1 1 d . . . . .
H15B H 0.531894 1.019107 0.321400 0.036 Uiso 1 1 calc R U . . .
C153 C 0.6164(5) 0.9958(4) 0.4041(4) 0.0330(14) Uani 1 1 d . . . . .
H15C H 0.632443 1.055784 0.395281 0.040 Uiso 1 1 calc R U . . .
C154 C 0.6536(5) 0.9318(4) 0.4605(3) 0.0295(13) Uani 1 1 d . . . . .
H15D H 0.695843 0.946740 0.490072 0.035 Uiso 1 1 calc R U . . .
C155 C 0.6284(4) 0.8454(4) 0.4732(3) 0.0231(12) Uani 1 1 d . . . . .
H15E H 0.653664 0.800810 0.512016 0.028 Uiso 1 1 calc R U . . .
C156 C 0.5663(4) 0.8219(4) 0.4302(3) 0.0195(11) Uani 1 1 d . . . . .

loop_
_atom_site_aniso_label
_atom_site_aniso_U_11
_atom_site_aniso_U_22
_atom_site_aniso_U_33
_atom_site_aniso_U_23
_atom_site_aniso_U_13
_atom_site_aniso_U_12
Zn1 0.0115(3) 0.0158(3) 0.0191(3) -0.0023(2) -0.0018(2) -0.0040(2)
Zn2 0.0107(2) 0.0126(2) 0.0148(3) -0.0009(2) 0.0001(2) -0.00311(18)
Zn3 0.0116(3) 0.0150(3) 0.0161(3) -0.0014(2) -0.0016(2) -0.0044(2)
Cl1 0.0281(8) 0.0419(10) 0.0391(8) -0.0164(7) -0.0134(6) -0.0019(6)
Cl2 0.0246(7) 0.0442(10) 0.0272(7) -0.0136(7) -0.0050(6) 0.0047(6)
Cl3 0.0238(7) 0.0501(10) 0.0265(7) -0.0127(7) 0.0007(6) -0.0013(6)
Cl4 0.0330(8) 0.0473(10) 0.0402(9) -0.0113(8) -0.0153(6) -0.0096(7)
O1 0.033(2) 0.015(2) 0.0212(19) 0.0008(16) -0.0074(16) -0.0083(16)
O2 0.036(2) 0.016(2) 0.0194(19) 0.0010(16) -0.0069(16) -0.0092(17)
N1 0.012(2) 0.018(2) 0.018(2) -0.0024(18) -0.0028(16) -0.0042(17)
N1L 0.017(2) 0.026(3) 0.018(2) -0.0035(19) -0.0026(16) -0.0061(18)
N2 0.013(2) 0.018(2) 0.022(2) -0.0034(19) -0.0037(17) -0.0075(18)
N2L 0.019(2) 0.033(3) 0.040(3) -0.012(2) -0.002(2) 0.000(2)
N3 0.011(2) 0.019(3) 0.017(2) -0.0001(18) -0.0004(16) -0.0034(17)
N3L 0.017(2) 0.017(2) 0.022(2) 0.0002(18) -0.0022(16) -0.0060(17)
N4L 0.013(2) 0.024(2) 0.018(2) -0.0025(18) -0.0015(16) -0.0027(17)
N4 0.013(2) 0.018(2) 0.025(2) -0.0035(19) -0.0029(17) -0.0058(18)
N5 0.016(2) 0.013(2) 0.013(2) 0.0013(17) -0.0006(16) -0.0039(17)
N6 0.009(2) 0.015(2) 0.013(2) -0.0013(17) 0.0013(15) -0.0026(16)
N7 0.011(2) 0.015(2) 0.016(2) -0.0016(18) -0.0011(15) -0.0008(17)
N8 0.015(2) 0.015(2) 0.016(2) -0.0008(18) -0.0019(16) -0.0049(17)
N9 0.016(2) 0.017(2) 0.020(2) -0.0001(18) -0.0043(17) -0.0047(18)
N10 0.014(2) 0.017(2) 0.015(2) -0.0030(18) -0.0018(16) -0.0027(17)
N11 0.014(2) 0.018(3) 0.023(2) 0.0000(19) -0.0035(17) -0.0074(18)
N12 0.014(2) 0.017(2) 0.018(2) -0.0026(18) -0.0025(16) -0.0061(18)
C1 0.017(3) 0.016(3) 0.016(3) -0.001(2) -0.0035(19) -0.005(2)
C1L 0.015(2) 0.028(3) 0.016(3) 0.001(2) -0.0008(19) -0.005(2)
C2 0.013(3) 0.023(3) 0.022(3) -0.004(2) -0.006(2) 0.000(2)
C2L 0.017(3) 0.026(3) 0.023(3) 0.002(2) 0.000(2) -0.004(2)
C3 0.015(3) 0.024(3) 0.019(3) 0.000(2) -0.005(2) -0.004(2)
C3L 0.036(3) 0.024(3) 0.033(3) -0.003(3) -0.007(3) -0.007(2)
C4 0.016(3) 0.019(3) 0.015(2) 0.000(2) -0.0032(19) -0.005(2)
C4L 0.033(3) 0.035(4) 0.034(3) 0.008(3) -0.007(3) -0.019(3)
C5L 0.023(3) 0.044(4) 0.026(3) 0.005(3) -0.001(2) -0.013(3)
C5 0.017(3) 0.020(3) 0.021(3) 0.001(2) -0.003(2) -0.007(2)
C6 0.017(3) 0.016(3) 0.018(3) 0.000(2) -0.0048(19) -0.004(2)
C6L 0.019(3) 0.037(4) 0.015(3) 0.002(2) -0.001(2) -0.006(2)
C7L 0.020(3) 0.020(3) 0.017(3) -0.002(2) -0.001(2) -0.006(2)
C7 0.020(3) 0.014(3) 0.018(3) 0.003(2) -0.005(2) -0.009(2)
C8L 0.028(3) 0.034(3) 0.016(3) 0.001(2) 0.000(2) -0.015(2)
C8 0.021(3) 0.019(3) 0.019(3) -0.002(2) -0.003(2) -0.009(2)
C9 0.016(3) 0.020(3) 0.016(2) 0.000(2) 0.0013(19) -0.008(2)
C9L 0.052(4) 0.035(4) 0.021(3) -0.003(3) -0.003(3) -0.026(3)
C10L 0.055(4) 0.022(3) 0.021(3) -0.006(2) -0.001(3) -0.013(3)
C10 0.017(3) 0.015(3) 0.021(3) -0.003(2) -0.001(2) -0.003(2)
C11 0.009(3) 0.022(3) 0.021(3) 0.001(2) 0.0011(19) -0.003(2)
C11L 0.035(3) 0.022(3) 0.016(3) -0.003(2) 0.001(2) -0.008(2)
C12L 0.020(3) 0.018(3) 0.016(2) 0.000(2) -0.0013(19) -0.003(2)
C12 0.015(3) 0.027(3) 0.022(3) 0.003(2) -0.002(2) -0.008(2)
C13 0.013(3) 0.027(3) 0.021(3) 0.001(2) -0.001(2) -0.006(2)
C14 0.018(3) 0.025(3) 0.018(3) 0.002(2) -0.002(2) -0.011(2)
C15 0.013(3) 0.028(3) 0.029(3) -0.003(3) -0.003(2) -0.010(2)
C16 0.018(3) 0.023(3) 0.022(3) 0.001(2) -0.004(2) -0.009(2)
C17 0.018(3) 0.024(3) 0.028(3) -0.004(2) 0.000(2) -0.010(2)
C18 0.025(3) 0.021(3) 0.021(3) -0.005(2) 0.000(2) -0.010(2)
C19 0.014(3) 0.019(3) 0.019(3) -0.003(2) -0.0021(19) -0.006(2)
C20 0.015(3) 0.017(3) 0.018(3) -0.004(2) -0.0022(19) -0.003(2)
C21 0.014(3) 0.024(3) 0.028(3) -0.005(2) -0.002(2) -0.001(2)
C22 0.040(4) 0.050(5) 0.038(4) -0.010(3) 0.002(3) -0.008(3)
C23 0.013(3) 0.022(3) 0.038(3) -0.007(3) -0.008(2) -0.001(2)
C24 0.019(3) 0.020(3) 0.024(3) -0.002(2) -0.005(2) -0.008(2)
C25 0.031(3) 0.030(4) 0.047(4) 0.006(3) -0.014(3) -0.016(3)
C26 0.019(3) 0.024(3) 0.035(3) -0.008(3) -0.003(2) -0.004(2)
C27 0.015(3) 0.030(4) 0.035(3) -0.009(3) -0.002(2) -0.003(2)
C28 0.015(3) 0.027(3) 0.036(3) -0.002(3) -0.003(2) -0.006(2)
C29 0.036(4) 0.045(4) 0.049(4) 0.010(3) -0.020(3) -0.020(3)
C30 0.023(3) 0.021(3) 0.058(4) -0.013(3) -0.008(3) -0.007(2)
C31 0.020(3) 0.017(3) 0.048(4) 0.000(3) 0.003(2) -0.008(2)
C32 0.068(6) 0.031(4) 0.070(6) 0.005(4) 0.011(4) -0.012(4)
C33 0.018(3) 0.023(3) 0.019(3) 0.001(2) -0.002(2) -0.010(2)
C34 0.026(3) 0.025(3) 0.021(3) 0.000(2) -0.007(2) -0.008(2)
C35 0.036(3) 0.021(3) 0.033(3) 0.009(3) -0.016(3) -0.006(3)
C36 0.030(3) 0.018(3) 0.042(4) 0.001(3) -0.006(3) 0.003(3)
C37 0.030(3) 0.020(3) 0.030(3) -0.003(3) 0.001(2) -0.006(2)
C38 0.018(3) 0.019(3) 0.021(3) 0.002(2) -0.005(2) -0.005(2)
C51 0.020(3) 0.016(3) 0.012(2) -0.004(2) -0.0025(19) -0.003(2)
C52 0.025(3) 0.019(3) 0.018(3) 0.001(2) -0.002(2) -0.006(2)
C53 0.014(3) 0.017(3) 0.024(3) -0.002(2) 0.000(2) -0.002(2)
C54 0.013(3) 0.019(3) 0.010(2) -0.002(2) -0.0002(18) 0.000(2)
C55 0.011(3) 0.023(3) 0.013(2) -0.005(2) -0.0006(19) -0.002(2)
C56 0.009(2) 0.018(3) 0.018(3) -0.006(2) 0.0009(18) -0.0016(19)
C57 0.014(3) 0.023(3) 0.028(3) 0.000(2) -0.003(2) -0.008(2)
C58 0.021(3) 0.023(3) 0.022(3) -0.001(2) 0.000(2) -0.012(2)
C59 0.016(3) 0.017(3) 0.016(3) -0.004(2) -0.0020(19) -0.004(2)
C60 0.018(3) 0.017(3) 0.014(2) -0.001(2) -0.0004(19) -0.008(2)
C61 0.014(3) 0.018(3) 0.012(2) -0.002(2) 0.0021(18) -0.005(2)
C62 0.021(3) 0.012(3) 0.017(3) -0.002(2) -0.001(2) -0.002(2)
C63 0.016(3) 0.020(3) 0.017(3) -0.002(2) -0.0031(19) -0.001(2)
C64 0.013(3) 0.018(3) 0.013(3) -0.002(2) -0.0027(19) -0.002(2)
C65 0.011(2) 0.016(3) 0.016(2) -0.001(2) -0.0016(18) -0.001(2)
C66 0.018(3) 0.021(3) 0.016(3) 0.000(2) -0.005(2) -0.007(2)
C67 0.012(3) 0.024(3) 0.024(3) -0.003(2) 0.0043(19) -0.006(2)
C68 0.016(3) 0.020(3) 0.023(3) 0.003(2) 0.002(2) -0.008(2)
C69 0.022(3) 0.022(3) 0.013(2) 0.002(2) 0.000(2) -0.014(2)
C70 0.017(3) 0.018(3) 0.011(2) 0.002(2) -0.0013(19) -0.005(2)
C71 0.018(3) 0.017(3) 0.016(3) -0.003(2) 0.0017(19) -0.003(2)
C72 0.028(3) 0.023(3) 0.022(3) 0.002(2) -0.007(2) -0.010(2)
C73 0.035(4) 0.031(4) 0.033(3) -0.004(3) -0.007(3) -0.018(3)
C74 0.039(4) 0.022(3) 0.028(3) 0.003(3) -0.005(2) -0.017(3)
C75 0.038(3) 0.014(3) 0.022(3) 0.001(2) -0.006(2) -0.009(2)
C76 0.018(3) 0.016(3) 0.020(3) -0.004(2) -0.002(2) -0.001(2)
C77 0.014(3) 0.019(3) 0.025(3) -0.002(2) -0.001(2) -0.004(2)
C78 0.019(3) 0.027(3) 0.030(3) -0.003(3) -0.007(2) -0.005(2)
C79 0.021(3) 0.043(4) 0.046(4) -0.008(3) -0.014(3) -0.001(3)
C80 0.018(3) 0.053(5) 0.046(4) -0.004(3) -0.009(3) 0.003(3)
C81 0.020(3) 0.047(4) 0.035(4) -0.007(3) 0.001(2) 0.007(3)
C82 0.016(3) 0.035(4) 0.027(3) -0.002(3) -0.004(2) -0.002(2)
C90 0.014(3) 0.017(3) 0.026(3) 0.000(2) -0.003(2) -0.003(2)
C91 0.019(3) 0.021(3) 0.030(3) -0.003(2) 0.001(2) -0.003(2)
C92 0.020(3) 0.033(4) 0.045(4) -0.005(3) -0.001(3) 0.001(3)
C93 0.014(3) 0.048(5) 0.065(5) -0.006(4) -0.008(3) 0.005(3)
C94 0.023(3) 0.042(4) 0.057(4) 0.000(3) -0.021(3) -0.007(3)
C95 0.019(3) 0.023(3) 0.042(4) -0.001(3) -0.007(2) -0.008(2)
C101 0.013(3) 0.020(3) 0.013(2) 0.005(2) -0.0032(19) -0.003(2)
C102 0.019(3) 0.021(3) 0.018(3) 0.001(2) -0.004(2) -0.006(2)
C103 0.017(3) 0.021(3) 0.018(3) 0.000(2) -0.005(2) -0.005(2)
C104 0.014(2) 0.020(3) 0.017(3) 0.005(2) -0.0045(19) -0.008(2)
C105 0.013(2) 0.021(3) 0.013(2) -0.001(2) -0.0043(18) -0.009(2)
C106 0.018(3) 0.021(3) 0.016(2) 0.002(2) -0.0041(19) -0.012(2)
C107 0.020(3) 0.025(3) 0.010(2) -0.001(2) -0.0053(19) -0.006(2)
C108 0.021(3) 0.021(3) 0.014(2) 0.000(2) -0.0042(19) -0.005(2)
C109 0.015(3) 0.019(3) 0.014(2) 0.002(2) -0.0023(18) -0.006(2)
C110 0.014(3) 0.023(3) 0.016(2) -0.004(2) -0.0020(19) -0.002(2)
C111 0.016(3) 0.016(3) 0.015(3) 0.001(2) -0.0012(19) -0.003(2)
C112 0.011(3) 0.026(3) 0.024(3) -0.003(2) 0.000(2) -0.004(2)
C113 0.014(3) 0.023(3) 0.029(3) 0.005(2) -0.002(2) -0.006(2)
C114 0.011(3) 0.019(3) 0.024(3) 0.000(2) -0.003(2) -0.005(2)
C115 0.017(3) 0.026(3) 0.027(3) 0.002(2) -0.009(2) -0.011(2)
C116 0.019(3) 0.021(3) 0.026(3) -0.001(2) -0.004(2) -0.011(2)
C117 0.022(3) 0.023(3) 0.029(3) -0.004(2) -0.004(2) -0.011(2)
C118 0.021(3) 0.019(3) 0.026(3) -0.003(2) 0.002(2) -0.008(2)
C119 0.020(3) 0.024(3) 0.014(2) -0.002(2) -0.003(2) -0.009(2)
C120 0.017(3) 0.016(3) 0.013(2) 0.001(2) -0.0028(19) -0.003(2)
C121 0.014(3) 0.024(3) 0.035(3) -0.006(3) -0.006(2) -0.003(2)
C122 0.035(4) 0.046(5) 0.044(4) -0.015(3) 0.001(3) -0.005(3)
C123 0.013(3) 0.031(4) 0.034(3) -0.004(3) -0.004(2) -0.006(2)
C124 0.022(3) 0.024(3) 0.025(3) -0.006(2) -0.006(2) -0.007(2)
C125 0.039(4) 0.044(4) 0.037(4) 0.009(3) -0.016(3) -0.028(3)
C126 0.024(3) 0.024(3) 0.031(3) -0.010(3) -0.003(2) -0.007(2)
C127 0.014(3) 0.031(4) 0.034(3) -0.008(3) 0.002(2) -0.003(2)
C128 0.009(3) 0.029(4) 0.041(3) 0.000(3) -0.003(2) -0.008(2)
C129 0.027(4) 0.055(5) 0.056(4) 0.011(4) -0.021(3) -0.019(3)
C130 0.022(3) 0.031(4) 0.054(4) -0.011(3) -0.001(3) -0.016(3)
C131 0.023(3) 0.025(4) 0.046(4) -0.011(3) 0.007(3) -0.012(3)
C132 0.051(5) 0.026(4) 0.067(5) 0.003(4) 0.018(4) -0.004(3)
C133 0.015(3) 0.014(3) 0.022(3) 0.001(2) -0.003(2) -0.003(2)
C134 0.030(3) 0.023(3) 0.022(3) 0.001(2) -0.006(2) -0.008(2)
C135 0.037(4) 0.029(4) 0.029(3) 0.008(3) -0.007(3) -0.004(3)
C136 0.035(4) 0.019(3) 0.046(4) -0.002(3) -0.002(3) 0.007(3)
C137 0.036(3) 0.019(3) 0.020(3) -0.001(2) -0.002(2) 0.001(2)
C138 0.024(3) 0.019(3) 0.020(3) -0.002(2) 0.000(2) -0.007(2)
C151 0.023(3) 0.020(3) 0.017(3) -0.005(2) 0.003(2) -0.008(2)
C152 0.039(4) 0.021(3) 0.025(3) 0.002(3) -0.001(2) -0.010(3)
C153 0.046(4) 0.021(3) 0.036(3) -0.002(3) -0.004(3) -0.021(3)
C154 0.036(3) 0.023(3) 0.034(3) 0.001(3) -0.008(3) -0.016(3)
C155 0.019(3) 0.023(3) 0.024(3) 0.000(2) -0.002(2) -0.006(2)
C156 0.017(3) 0.013(3) 0.021(3) -0.002(2) 0.005(2) -0.003(2)

loop_
_atom_type_symbol
_atom_type_description
_atom_type_scat_dispersion_real
_atom_type_scat_dispersion_imag
_atom_type_scat_source
C C 0.0033 0.0016 'International Tables Vol C Tables 4.2.6.8 and 6.1.1.4'
H H 0.0000 0.0000 'International Tables Vol C Tables 4.2.6.8 and 6.1.1.4'
Cl Cl 0.1484 0.1585 'International Tables Vol C Tables 4.2.6.8 and 6.1.1.4'
N N 0.0061 0.0033 'International Tables Vol C Tables 4.2.6.8 and 6.1.1.4'
O O 0.0106 0.0060 'International Tables Vol C Tables 4.2.6.8 and 6.1.1.4'
Zn Zn 0.2839 1.4301 'International Tables Vol C Tables 4.2.6.8 and 6.1.1.4'

loop_
_geom_angle_atom_site_label_1
_geom_angle_atom_site_label_2
_geom_angle_atom_site_label_3
_geom_angle
_geom_angle_site_symmetry_1
_geom_angle_site_symmetry_3
_geom_angle_publ_flag
N3 Zn1 N1 161.90(17) . . ?
N3 Zn1 N4 90.45(17) . . ?
N1 Zn1 N4 86.74(16) . . ?
N3 Zn1 N2 87.39(16) . . ?
N1 Zn1 N2 88.50(16) . . ?
N4 Zn1 N2 157.79(17) . . ?
N3 Zn1 N1L 104.95(16) . . ?
N1 Zn1 N1L 93.13(16) . . ?
N4 Zn1 N1L 101.10(16) . . ?
N2 Zn1 N1L 100.81(17) . . ?
N7 Zn2 N5 161.50(17) . . ?
N7 Zn2 N6 88.84(16) . . ?
N5 Zn2 N6 88.60(16) . . ?
N7 Zn2 N8 88.43(16) . . ?
N5 Zn2 N8 88.10(16) . . ?
N6 Zn2 N8 161.15(17) . . ?
N7 Zn2 N3L 98.81(15) . . ?
N5 Zn2 N3L 99.41(15) . . ?
N6 Zn2 N3L 88.22(15) . . ?
N8 Zn2 N3L 110.62(15) . . ?
N9 Zn3 N11 165.39(17) . . ?
N9 Zn3 N10 90.07(16) . . ?
N11 Zn3 N10 87.73(16) . . ?
N9 Zn3 N12 87.39(16) . . ?
N11 Zn3 N12 89.77(16) . . ?
N10 Zn3 N12 160.08(16) . . ?
N9 Zn3 N4L 102.03(16) . . ?
N11 Zn3 N4L 92.52(16) . . ?
N10 Zn3 N4L 103.52(17) . . ?
N12 Zn3 N4L 96.34(16) . . ?
C76 O1 C38 121.6(4) . . ?
C138 O2 C151 121.9(4) . . ?
C4 N1 C1 107.6(4) . . ?
C4 N1 Zn1 123.2(3) . . ?
C1 N1 Zn1 127.1(3) . . ?
C1L N1L Zn1 112.8(3) . . ?
C1L N1L H1LA 109.0 . . ?
Zn1 N1L H1LA 109.0 . . ?
C1L N1L H1LB 109.0 . . ?
Zn1 N1L H1LB 109.0 . . ?
H1LA N1L H1LB 107.8 . . ?
C9 N2 C6 106.1(4) . . ?
C9 N2 Zn1 126.7(3) . . ?
C6 N2 Zn1 126.4(3) . . ?
C6L N2L H2LC 120.0 . . ?
C6L N2L H2LD 120.0 . . ?
H2LC N2L H2LD 120.0 . . ?
C14 N3 C11 106.2(4) . . ?
C14 N3 Zn1 125.7(4) . . ?
C11 N3 Zn1 127.7(3) . . ?
C7L N3L Zn2 123.7(3) . . ?
C7L N3L H3LA 106.4 . . ?
Zn2 N3L H3LA 106.4 . . ?
C7L N3L H3LB 106.4 . . ?
Zn2 N3L H3LB 106.4 . . ?
H3LA N3L H3LB 106.5 . . ?
C12L N4L Zn3 128.7(3) . . ?
C12L N4L H4LA 105.1 . . ?
Zn3 N4L H4LA 105.1 . . ?
C12L N4L H4LB 105.1 . . ?
Zn3 N4L H4LB 105.1 . . ?
H4LA N4L H4LB 105.9 . . ?
C16 N4 C19 106.6(4) . . ?
C16 N4 Zn1 124.1(4) . . ?
C19 N4 Zn1 129.1(3) . . ?
C56 N5 C59 106.1(4) . . ?
C56 N5 Zn2 127.4(3) . . ?
C59 N5 Zn2 125.7(3) . . ?
C61 N6 C64 105.8(4) . . ?
C61 N6 Zn2 127.6(3) . . ?
C64 N6 Zn2 126.4(3) . . ?
C69 N7 C66 107.1(4) . . ?
C69 N7 Zn2 126.5(3) . . ?
C66 N7 Zn2 126.2(4) . . ?
C54 N8 C51 107.0(4) . . ?
C54 N8 Zn2 126.8(3) . . ?
C51 N8 Zn2 125.3(3) . . ?
C104 N9 C101 106.8(4) . . ?
C104 N9 Zn3 123.8(4) . . ?
C101 N9 Zn3 128.3(3) . . ?
C109 N10 C106 106.1(4) . . ?
C109 N10 Zn3 127.7(3) . . ?
C106 N10 Zn3 124.8(3) . . ?
C111 N11 C114 106.6(4) . . ?
C111 N11 Zn3 127.3(3) . . ?
C114 N11 Zn3 125.5(3) . . ?
C116 N12 C119 107.0(4) . . ?
C116 N12 Zn3 123.7(3) . . ?
C119 N12 Zn3 129.0(3) . . ?
N1 C1 C20 124.7(5) . . ?
N1 C1 C2 108.7(4) . . ?
C20 C1 C2 126.5(5) . . ?
N1L C1L C6L 114.0(4) . . ?
N1L C1L C2L 111.5(4) . . ?
C6L C1L C2L 111.4(4) . . ?
N1L C1L H1LC 106.5 . . ?
C6L C1L H1LC 106.5 . . ?
C2L C1L H1LC 106.5 . . ?
C3 C2 C1 105.9(4) . . ?
C3 C2 C21 123.2(5) . . ?
C1 C2 C21 130.4(5) . . ?
C3L C2L C1L 110.5(4) . . ?
C3L C2L H2LA 109.5 . . ?
C1L C2L H2LA 109.5 . . ?
C3L C2L H2LB 109.5 . . ?
C1L C2L H2LB 109.5 . . ?
H2LA C2L H2LB 108.1 . . ?
C2 C3 C4 107.5(4) . . ?
C2 C3 C23 127.6(5) . . ?
C4 C3 C23 124.9(5) . . ?
C2L C3L C4L 110.5(5) . . ?
C2L C3L H3LC 109.5 . . ?
C4L C3L H3LC 109.5 . . ?
C2L C3L H3LD 109.5 . . ?
C4L C3L H3LD 109.5 . . ?
H3LC C3L H3LD 108.1 . . ?
N1 C4 C5 126.2(5) . . ?
N1 C4 C3 110.1(4) . . ?
C5 C4 C3 123.7(5) . . ?
C5L C4L C3L 112.7(5) . . ?
C5L C4L H4LC 109.0 . . ?
C3L C4L H4LC 109.0 . . ?
C5L C4L H4LD 109.0 . . ?
C3L C4L H4LD 109.0 . . ?
H4LC C4L H4LD 107.8 . . ?
C6L C5L C4L 112.2(5) . . ?
C6L C5L H5LA 109.2 . . ?
C4L C5L H5LA 109.2 . . ?
C6L C5L H5LB 109.2 . . ?
C4L C5L H5LB 109.2 . . ?
H5LA C5L H5LB 107.9 . . ?
C6 C5 C4 127.3(5) . . ?
C6 C5 H5A 116.3 . . ?
C4 C5 H5A 116.3 . . ?
C5 C6 N2 123.5(5) . . ?
C5 C6 C7 125.9(5) . . ?
N2 C6 C7 110.5(4) . . ?
N2L C6L C5L 114.9(5) . . ?
N2L C6L C1L 108.2(4) . . ?
C5L C6L C1L 109.9(5) . . ?
N2L C6L H6LA 107.9 . . ?
C5L C6L H6LA 107.9 . . ?
C1L C6L H6LA 107.9 . . ?
N3L C7L C12L 109.7(4) . . ?
N3L C7L C8L 108.3(4) . . ?
C12L C7L C8L 111.2(4) . . ?
N3L C7L H7LA 109.2 . . ?
C12L C7L H7LA 109.2 . . ?
C8L C7L H7LA 109.2 . . ?
C8 C7 C6 106.3(4) . . ?
C8 C7 C24 127.8(5) . . ?
C6 C7 C24 125.9(4) . . ?
C9L C8L C7L 111.3(4) . . ?
C9L C8L H8LA 109.4 . . ?
C7L C8L H8LA 109.4 . . ?
C9L C8L H8LB 109.4 . . ?
C7L C8L H8LB 109.4 . . ?
H8LA C8L H8LB 108.0 . . ?
C7 C8 C9 107.5(4) . . ?
C7 C8 C26 128.2(5) . . ?
C9 C8 C26 124.4(5) . . ?
C10 C9 N2 124.5(5) . . ?
C10 C9 C8 125.9(5) . . ?
N2 C9 C8 109.6(4) . . ?
C10L C9L C8L 111.2(5) . . ?
C10L C9L H9LA 109.4 . . ?
C8L C9L H9LA 109.4 . . ?
C10L C9L H9LB 109.4 . . ?
C8L C9L H9LB 109.4 . . ?
H9LA C9L H9LB 108.0 . . ?
C9L C10L C11L 111.3(5) . . ?
C9L C10L H10A 109.4 . . ?
C11L C10L H10A 109.4 . . ?
C9L C10L H10B 109.4 . . ?
C11L C10L H10B 109.4 . . ?
H10A C10L H10B 108.0 . . ?
C9 C10 C11 127.4(5) . . ?
C9 C10 H10C 116.3 . . ?
C11 C10 H10C 116.3 . . ?
N3 C11 C10 124.5(5) . . ?
N3 C11 C12 109.8(4) . . ?
C10 C11 C12 125.6(5) . . ?
C10L C11L C12L 110.3(4) . . ?
C10L C11L H11A 109.6 . . ?
C12L C11L H11A 109.6 . . ?
C10L C11L H11B 109.6 . . ?
C12L C11L H11B 109.6 . . ?
H11A C11L H11B 108.1 . . ?
N4L C12L C7L 110.7(4) . . ?
N4L C12L C11L 110.4(4) . . ?
C7L C12L C11L 109.5(4) . . ?
N4L C12L H12A 108.7 . . ?
C7L C12L H12A 108.7 . . ?
C11L C12L H12A 108.7 . . ?
C13 C12 C11 106.4(5) . . ?
C13 C12 C27 127.3(5) . . ?
C11 C12 C27 126.3(5) . . ?
C12 C13 C14 107.1(5) . . ?
C12 C13 C28 127.6(5) . . ?
C14 C13 C28 125.3(5) . . ?
N3 C14 C15 123.5(5) . . ?
N3 C14 C13 110.5(5) . . ?
C15 C14 C13 125.9(5) . . ?
C14 C15 C16 128.7(5) . . ?
C14 C15 H15A 115.7 . . ?
C16 C15 H15A 115.7 . . ?
N4 C16 C15 124.9(5) . . ?
N4 C16 C17 111.2(5) . . ?
C15 C16 C17 123.6(5) . . ?
C18 C17 C16 107.0(5) . . ?
C18 C17 C30 127.1(5) . . ?
C16 C17 C30 125.9(5) . . ?
C17 C18 C19 105.9(5) . . ?
C17 C18 C31 122.8(5) . . ?
C19 C18 C31 130.5(5) . . ?
N4 C19 C20 123.7(5) . . ?
N4 C19 C18 109.0(4) . . ?
C20 C19 C18 127.2(5) . . ?
C1 C20 C19 125.0(5) . . ?
C1 C20 C33 116.3(4) . . ?
C19 C20 C33 118.5(5) . . ?
C22 C21 C2 110.4(5) . . ?
C22 C21 H21A 109.6 . . ?
C2 C21 H21A 109.6 . . ?
C22 C21 H21B 109.6 . . ?
C2 C21 H21B 109.6 . . ?
H21A C21 H21B 108.1 . . ?
C21 C22 H22A 109.5 . . ?
C21 C22 H22B 109.5 . . ?
H22A C22 H22B 109.5 . . ?
C21 C22 H22C 109.5 . . ?
H22A C22 H22C 109.5 . . ?
H22B C22 H22C 109.5 . . ?
C3 C23 H23A 109.5 . . ?
C3 C23 H23B 109.5 . . ?
H23A C23 H23B 109.5 . . ?
C3 C23 H23C 109.5 . . ?
H23A C23 H23C 109.5 . . ?
H23B C23 H23C 109.5 . . ?
C7 C24 C25 113.4(5) . . ?
C7 C24 H24A 108.9 . . ?
C25 C24 H24A 108.9 . . ?
C7 C24 H24B 108.9 . . ?
C25 C24 H24B 108.9 . . ?
H24A C24 H24B 107.7 . . ?
C24 C25 H25A 109.5 . . ?
C24 C25 H25B 109.5 . . ?
H25A C25 H25B 109.5 . . ?
C24 C25 H25C 109.5 . . ?
H25A C25 H25C 109.5 . . ?
H25B C25 H25C 109.5 . . ?
C8 C26 H26A 109.5 . . ?
C8 C26 H26B 109.5 . . ?
H26A C26 H26B 109.5 . . ?
C8 C26 H26C 109.5 . . ?
H26A C26 H26C 109.5 . . ?
H26B C26 H26C 109.5 . . ?
C12 C27 H27A 109.5 . . ?
C12 C27 H27B 109.5 . . ?
H27A C27 H27B 109.5 . . ?
C12 C27 H27C 109.5 . . ?
H27A C27 H27C 109.5 . . ?
H27B C27 H27C 109.5 . . ?
C13 C28 C29 111.5(5) . . ?
C13 C28 H28A 109.3 . . ?
C29 C28 H28A 109.3 . . ?
C13 C28 H28B 109.3 . . ?
C29 C28 H28B 109.3 . . ?
H28A C28 H28B 108.0 . . ?
C28 C29 H29A 109.5 . . ?
C28 C29 H29B 109.5 . . ?
H29A C29 H29B 109.5 . . ?
C28 C29 H29C 109.5 . . ?
H29A C29 H29C 109.5 . . ?
H29B C29 H29C 109.5 . . ?
C17 C30 H30A 109.5 . . ?
C17 C30 H30B 109.5 . . ?
H30A C30 H30B 109.5 . . ?
C17 C30 H30C 109.5 . . ?
H30A C30 H30C 109.5 . . ?
H30B C30 H30C 109.5 . . ?
C18 C31 C32 112.7(5) . . ?
C18 C31 H31A 109.1 . . ?
C32 C31 H31A 109.1 . . ?
C18 C31 H31B 109.1 . . ?
C32 C31 H31B 109.1 . . ?
H31A C31 H31B 107.8 . . ?
C31 C32 H32A 109.5 . . ?
C31 C32 H32B 109.5 . . ?
H32A C32 H32B 109.5 . . ?
C31 C32 H32C 109.5 . . ?
H32A C32 H32C 109.5 . . ?
H32B C32 H32C 109.5 . . ?
C38 C33 C34 116.8(5) . . ?
C38 C33 C20 123.6(5) . . ?
C34 C33 C20 119.5(5) . . ?
C35 C34 C33 121.6(5) . . ?
C35 C34 H34A 119.2 . . ?
C33 C34 H34A 119.2 . . ?
C34 C35 C36 120.2(6) . . ?
C34 C35 H35A 119.9 . . ?
C36 C35 H35A 119.9 . . ?
C35 C36 C37 120.5(6) . . ?
C35 C36 H36A 119.7 . . ?
C37 C36 H36A 119.7 . . ?
C38 C37 C36 119.0(5) . . ?
C38 C37 H37A 120.5 . . ?
C36 C37 H37A 120.5 . . ?
C37 C38 O1 121.6(5) . . ?
C37 C38 C33 121.9(5) . . ?
O1 C38 C33 116.5(5) . . ?
N8 C51 C70 126.1(5) . . ?
N8 C51 C52 109.2(4) . . ?
C70 C51 C52 124.6(5) . . ?
C53 C52 C51 107.3(5) . . ?
C53 C52 H52A 126.3 . . ?
C51 C52 H52A 126.3 . . ?
C52 C53 C54 106.9(4) . . ?
C52 C53 H53A 126.6 . . ?
C54 C53 H53A 126.6 . . ?
N8 C54 C55 125.2(5) . . ?
N8 C54 C53 109.6(4) . . ?
C55 C54 C53 125.2(5) . . ?
C54 C55 C56 126.1(4) . . ?
C54 C55 C77 117.3(5) . . ?
C56 C55 C77 116.4(5) . . ?
N5 C56 C55 124.5(5) . . ?
N5 C56 C57 110.2(5) . . ?
C55 C56 C57 125.3(4) . . ?
C58 C57 C56 106.5(5) . . ?
C58 C57 H57A 126.7 . . ?
C56 C57 H57A 126.7 . . ?
C57 C58 C59 108.3(5) . . ?
C57 C58 H58A 125.9 . . ?
C59 C58 H58A 125.9 . . ?
N5 C59 C60 126.2(5) . . ?
N5 C59 C58 108.6(4) . . ?
C60 C59 C58 125.1(5) . . ?
C59 C60 C61 125.1(5) . . ?
C59 C60 C156 117.3(4) . . ?
C61 C60 C156 117.5(4) . . ?
N6 C61 C62 110.3(4) . . ?
N6 C61 C60 124.7(4) . . ?
C62 C61 C60 125.1(5) . . ?
C63 C62 C61 106.9(5) . . ?
C63 C62 H62A 126.6 . . ?
C61 C62 H62A 126.6 . . ?
C62 C63 C64 107.0(4) . . ?
C62 C63 H63A 126.5 . . ?
C64 C63 H63A 126.5 . . ?
N6 C64 C65 124.3(5) . . ?
N6 C64 C63 110.0(5) . . ?
C65 C64 C63 125.6(5) . . ?
C66 C65 C64 126.2(5) . . ?
C66 C65 C90 117.8(5) . . ?
C64 C65 C90 115.8(5) . . ?
N7 C66 C65 125.7(5) . . ?
N7 C66 C67 109.2(5) . . ?
C65 C66 C67 125.1(5) . . ?
C68 C67 C66 107.5(5) . . ?
C68 C67 H67A 126.2 . . ?
C66 C67 H67A 126.2 . . ?
C67 C68 C69 106.8(5) . . ?
C67 C68 H68A 126.6 . . ?
C69 C68 H68A 126.6 . . ?
N7 C69 C70 126.0(4) . . ?
N7 C69 C68 109.4(5) . . ?
C70 C69 C68 124.6(5) . . ?
C51 C70 C69 124.7(5) . . ?
C51 C70 C71 119.8(5) . . ?
C69 C70 C71 115.3(4) . . ?
C72 C71 C76 117.7(5) . . ?
C72 C71 C70 119.6(5) . . ?
C76 C71 C70 122.8(5) . . ?
C71 C72 C73 122.5(6) . . ?
C71 C72 H72A 118.7 . . ?
C73 C72 H72A 118.7 . . ?
C74 C73 C72 118.7(6) . . ?
C74 C73 H73A 120.6 . . ?
C72 C73 H73A 120.6 . . ?
C73 C74 C75 121.4(6) . . ?
C73 C74 H74A 119.3 . . ?
C75 C74 H74A 119.3 . . ?
C74 C75 C76 118.7(5) . . ?
C74 C75 H75A 120.7 . . ?
C76 C75 H75A 120.7 . . ?
O1 C76 C75 124.4(5) . . ?
O1 C76 C71 114.6(5) . . ?
C75 C76 C71 121.0(5) . . ?
C78 C77 C82 115.1(5) . . ?
C78 C77 C55 121.4(5) . . ?
C82 C77 C55 123.5(5) . . ?
C79 C78 C77 124.2(5) . . ?
C79 C78 Cl1 116.6(4) . . ?
C77 C78 Cl1 119.2(4) . . ?
C78 C79 C80 117.1(6) . . ?
C78 C79 H79A 121.4 . . ?
C80 C79 H79A 121.4 . . ?
C81 C80 C79 122.1(6) . . ?
C81 C80 H80A 119.0 . . ?
C79 C80 H80A 119.0 . . ?
C80 C81 C82 118.8(6) . . ?
C80 C81 H81A 120.6 . . ?
C82 C81 H81A 120.6 . . ?
C81 C82 C77 122.6(5) . . ?
C81 C82 Cl2 117.5(4) . . ?
C77 C82 Cl2 119.9(4) . . ?
C91 C90 C95 116.2(5) . . ?
C91 C90 C65 123.1(5) . . ?
C95 C90 C65 120.7(5) . . ?
C90 C91 C92 122.3(5) . . ?
C90 C91 Cl3 120.0(4) . . ?
C92 C91 Cl3 117.6(4) . . ?
C93 C92 C91 119.1(6) . . ?
C93 C92 H92A 120.4 . . ?
C91 C92 H92A 120.4 . . ?
C94 C93 C92 120.3(6) . . ?
C94 C93 H93A 119.9 . . ?
C92 C93 H93A 119.9 . . ?
C93 C94 C95 119.3(6) . . ?
C93 C94 H94A 120.4 . . ?
C95 C94 H94A 120.4 . . ?
C94 C95 C90 122.6(6) . . ?
C94 C95 Cl4 117.6(5) . . ?
C90 C95 Cl4 119.8(4) . . ?
N9 C101 C120 123.4(4) . . ?
N9 C101 C102 109.3(4) . . ?
C120 C101 C102 127.2(5) . . ?
C103 C102 C101 106.3(5) . . ?
C103 C102 C121 123.0(5) . . ?
C101 C102 C121 130.1(5) . . ?
C102 C103 C104 107.8(4) . . ?
C102 C103 C123 128.3(5) . . ?
C104 C103 C123 123.9(5) . . ?
N9 C104 C105 124.4(5) . . ?
N9 C104 C103 109.7(5) . . ?
C105 C104 C103 125.8(4) . . ?
C106 C105 C104 128.9(4) . . ?
C106 C105 H10D 115.6 . . ?
C104 C105 H10D 115.6 . . ?
N10 C106 C105 124.0(5) . . ?
N10 C106 C107 109.2(4) . . ?
C105 C106 C107 126.8(4) . . ?
C108 C107 C106 107.2(4) . . ?
C108 C107 C124 127.1(5) . . ?
C106 C107 C124 125.8(4) . . ?
C107 C108 C109 106.6(5) . . ?
C107 C108 C126 127.9(5) . . ?
C109 C108 C126 125.5(5) . . ?
N10 C109 C110 123.8(5) . . ?
N10 C109 C108 110.9(4) . . ?
C110 C109 C108 125.1(5) . . ?
C111 C110 C109 126.7(5) . . ?
C111 C110 H11C 116.7 . . ?
C109 C110 H11C 116.7 . . ?
N11 C111 C110 125.0(5) . . ?
N11 C111 C112 110.4(4) . . ?
C110 C111 C112 124.6(5) . . ?
C113 C112 C111 106.1(5) . . ?
C113 C112 C127 128.1(5) . . ?
C111 C112 C127 125.8(5) . . ?
C112 C113 C114 107.1(5) . . ?
C112 C113 C128 126.9(5) . . ?
C114 C113 C128 125.9(5) . . ?
N11 C114 C115 124.5(5) . . ?
N11 C114 C113 109.7(5) . . ?
C115 C114 C113 125.6(5) . . ?
C116 C115 C114 127.3(5) . . ?
C116 C115 H11D 116.4 . . ?
C114 C115 H11D 116.4 . . ?
N12 C116 C115 126.9(5) . . ?
N12 C116 C117 109.2(4) . . ?
C115 C116 C117 123.5(5) . . ?
C118 C117 C116 107.5(5) . . ?
C118 C117 C130 128.6(5) . . ?
C116 C117 C130 123.8(5) . . ?
C117 C118 C119 106.3(5) . . ?
C117 C118 C131 122.6(5) . . ?
C119 C118 C131 130.5(5) . . ?
N12 C119 C120 123.1(5) . . ?
N12 C119 C118 109.9(4) . . ?
C120 C119 C118 127.0(5) . . ?
C119 C120 C101 125.9(5) . . ?
C119 C120 C133 118.6(5) . . ?
C101 C120 C133 115.2(4) . . ?
C102 C121 C122 111.7(5) . . ?
C102 C121 H12B 109.3 . . ?
C122 C121 H12B 109.3 . . ?
C102 C121 H12C 109.3 . . ?
C122 C121 H12C 109.3 . . ?
H12B C121 H12C 107.9 . . ?
C121 C122 H12D 109.5 . . ?
C121 C122 H12E 109.5 . . ?
H12D C122 H12E 109.5 . . ?
C121 C122 H12F 109.5 . . ?
H12D C122 H12F 109.5 . . ?
H12E C122 H12F 109.5 . . ?
C103 C123 H12G 109.5 . . ?
C103 C123 H12H 109.5 . . ?
H12G C123 H12H 109.5 . . ?
C103 C123 H12I 109.5 . . ?
H12G C123 H12I 109.5 . . ?
H12H C123 H12I 109.5 . . ?
C107 C124 C125 114.7(5) . . ?
C107 C124 H12J 108.6 . . ?
C125 C124 H12J 108.6 . . ?
C107 C124 H12K 108.6 . . ?
C125 C124 H12K 108.6 . . ?
H12J C124 H12K 107.6 . . ?
C124 C125 H12L 109.5 . . ?
C124 C125 H12M 109.5 . . ?
H12L C125 H12M 109.5 . . ?
C124 C125 H12N 109.5 . . ?
H12L C125 H12N 109.5 . . ?
H12M C125 H12N 109.5 . . ?
C108 C126 H12O 109.5 . . ?
C108 C126 H12P 109.5 . . ?
H12O C126 H12P 109.5 . . ?
C108 C126 H12Q 109.5 . . ?
H12O C126 H12Q 109.5 . . ?
H12P C126 H12Q 109.5 . . ?
C112 C127 H12R 109.5 . . ?
C112 C127 H12S 109.5 . . ?
H12R C127 H12S 109.5 . . ?
C112 C127 H12T 109.5 . . ?
H12R C127 H12T 109.5 . . ?
H12S C127 H12T 109.5 . . ?
C113 C128 C129 111.3(5) . . ?
C113 C128 H12U 109.4 . . ?
C129 C128 H12U 109.4 . . ?
C113 C128 H12V 109.4 . . ?
C129 C128 H12V 109.4 . . ?
H12U C128 H12V 108.0 . . ?
C128 C129 H12W 109.5 . . ?
C128 C129 H12X 109.5 . . ?
H12W C129 H12X 109.5 . . ?
C128 C129 H12Y 109.5 . . ?
H12W C129 H12Y 109.5 . . ?
H12X C129 H12Y 109.5 . . ?
C117 C130 H13A 109.5 . . ?
C117 C130 H13B 109.5 . . ?
H13A C130 H13B 109.5 . . ?
C117 C130 H13C 109.5 . . ?
H13A C130 H13C 109.5 . . ?
H13B C130 H13C 109.5 . . ?
C132 C131 C118 111.9(5) . . ?
C132 C131 H13D 109.2 . . ?
C118 C131 H13D 109.2 . . ?
C132 C131 H13E 109.2 . . ?
C118 C131 H13E 109.2 . . ?
H13D C131 H13E 107.9 . . ?
C131 C132 H13F 109.5 . . ?
C131 C132 H13G 109.5 . . ?
H13F C132 H13G 109.5 . . ?
C131 C132 H13H 109.5 . . ?
H13F C132 H13H 109.5 . . ?
H13G C132 H13H 109.5 . . ?
C138 C133 C134 118.6(5) . . ?
C138 C133 C120 122.7(5) . . ?
C134 C133 C120 118.7(5) . . ?
C135 C134 C133 121.3(5) . . ?
C135 C134 H13I 119.3 . . ?
C133 C134 H13I 119.3 . . ?
C134 C135 C136 118.8(6) . . ?
C134 C135 H13J 120.6 . . ?
C136 C135 H13J 120.6 . . ?
C137 C136 C135 121.2(6) . . ?
C137 C136 H13K 119.4 . . ?
C135 C136 H13K 119.4 . . ?
C136 C137 C138 118.7(5) . . ?
C136 C137 H13L 120.6 . . ?
C138 C137 H13L 120.6 . . ?
O2 C138 C133 117.1(5) . . ?
O2 C138 C137 121.3(5) . . ?
C133 C138 C137 121.3(5) . . ?
C156 C151 O2 115.1(5) . . ?
C156 C151 C152 120.3(5) . . ?
O2 C151 C152 124.6(5) . . ?
C153 C152 C151 119.9(6) . . ?
C153 C152 H15B 120.0 . . ?
C151 C152 H15B 120.0 . . ?
C152 C153 C154 121.1(6) . . ?
C152 C153 H15C 119.4 . . ?
C154 C153 H15C 119.4 . . ?
C153 C154 C155 118.7(6) . . ?
C153 C154 H15D 120.7 . . ?
C155 C154 H15D 120.7 . . ?
C154 C155 C156 121.5(6) . . ?
C154 C155 H15E 119.2 . . ?
C156 C155 H15E 119.2 . . ?
C151 C156 C155 118.5(5) . . ?
C151 C156 C60 122.9(5) . . ?
C155 C156 C60 118.5(5) . . ?

loop_
_geom_bond_atom_site_label_1
_geom_bond_atom_site_label_2
_geom_bond_distance
_geom_bond_site_symmetry_2
_geom_bond_publ_flag
Zn1 N3 2.055(4) . ?
Zn1 N1 2.083(4) . ?
Zn1 N4 2.084(4) . ?
Zn1 N2 2.095(4) . ?
Zn1 N1L 2.156(4) . ?
Zn2 N7 2.064(4) . ?
Zn2 N5 2.074(4) . ?
Zn2 N6 2.082(4) . ?
Zn2 N8 2.088(4) . ?
Zn2 N3L 2.193(4) . ?
Zn3 N9 2.051(4) . ?
Zn3 N11 2.066(4) . ?
Zn3 N10 2.075(4) . ?
Zn3 N12 2.092(4) . ?
Zn3 N4L 2.191(4) . ?
Cl1 C78 1.752(6) . ?
Cl2 C82 1.737(6) . ?
Cl3 C91 1.745(6) . ?
Cl4 C95 1.748(6) . ?
O1 C76 1.382(6) . ?
O1 C38 1.393(6) . ?
O2 C138 1.384(6) . ?
O2 C151 1.388(6) . ?
N1 C4 1.364(6) . ?
N1 C1 1.370(6) . ?
N1L C1L 1.486(6) . ?
N1L H1LA 0.9100 . ?
N1L H1LB 0.9100 . ?
N2 C9 1.382(6) . ?
N2 C6 1.383(6) . ?
N2L C6L 1.473(7) . ?
N2L H2LC 0.8800 . ?
N2L H2LD 0.8800 . ?
N3 C14 1.370(6) . ?
N3 C11 1.376(7) . ?
N3L C7L 1.485(6) . ?
N3L H3LA 0.9100 . ?
N3L H3LB 0.9100 . ?
N4L C12L 1.489(6) . ?
N4L H4LA 0.9100 . ?
N4L H4LB 0.9100 . ?
N4 C16 1.366(6) . ?
N4 C19 1.385(7) . ?
N5 C56 1.367(6) . ?
N5 C59 1.386(7) . ?
N6 C61 1.368(7) . ?
N6 C64 1.370(6) . ?
N7 C69 1.367(7) . ?
N7 C66 1.372(6) . ?
N8 C54 1.369(6) . ?
N8 C51 1.369(7) . ?
N9 C104 1.379(6) . ?
N9 C101 1.383(7) . ?
N10 C109 1.360(6) . ?
N10 C106 1.375(6) . ?
N11 C111 1.364(7) . ?
N11 C114 1.374(6) . ?
N12 C116 1.368(6) . ?
N12 C119 1.370(7) . ?
C1 C20 1.411(7) . ?
C1 C2 1.492(7) . ?
C1L C6L 1.513(7) . ?
C1L C2L 1.529(7) . ?
C1L H1LC 1.0000 . ?
C2 C3 1.361(8) . ?
C2 C21 1.512(7) . ?
C2L C3L 1.525(8) . ?
C2L H2LA 0.9900 . ?
C2L H2LB 0.9900 . ?
C3 C4 1.449(7) . ?
C3 C23 1.501(7) . ?
C3L C4L 1.531(8) . ?
C3L H3LC 0.9900 . ?
C3L H3LD 0.9900 . ?
C4 C5 1.410(7) . ?
C4L C5L 1.518(8) . ?
C4L H4LC 0.9900 . ?
C4L H4LD 0.9900 . ?
C5L C6L 1.510(8) . ?
C5L H5LA 0.9900 . ?
C5L H5LB 0.9900 . ?
C5 C6 1.381(7) . ?
C5 H5A 0.9500 . ?
C6 C7 1.462(7) . ?
C6L H6LA 1.0000 . ?
C7L C12L 1.521(7) . ?
C7L C8L 1.536(7) . ?
C7L H7LA 1.0000 . ?
C7 C8 1.359(7) . ?
C7 C24 1.499(7) . ?
C8L C9L 1.527(8) . ?
C8L H8LA 0.9900 . ?
C8L H8LB 0.9900 . ?
C8 C9 1.465(7) . ?
C8 C26 1.501(7) . ?
C9 C10 1.375(7) . ?
C9L C10L 1.500(9) . ?
C9L H9LA 0.9900 . ?
C9L H9LB 0.9900 . ?
C10L C11L 1.516(8) . ?
C10L H10A 0.9900 . ?
C10L H10B 0.9900 . ?
C10 C11 1.384(7) . ?
C10 H10C 0.9500 . ?
C11 C12 1.461(7) . ?
C11L C12L 1.537(7) . ?
C11L H11A 0.9900 . ?
C11L H11B 0.9900 . ?
C12L H12A 1.0000 . ?
C12 C13 1.358(8) . ?
C12 C27 1.501(8) . ?
C13 C14 1.442(7) . ?
C13 C28 1.498(7) . ?
C14 C15 1.393(8) . ?
C15 C16 1.403(7) . ?
C15 H15A 0.9500 . ?
C16 C17 1.431(8) . ?
C17 C18 1.379(7) . ?
C17 C30 1.503(7) . ?
C18 C19 1.476(7) . ?
C18 C31 1.512(8) . ?
C19 C20 1.413(7) . ?
C20 C33 1.473(7) . ?
C21 C22 1.511(8) . ?
C21 H21A 0.9900 . ?
C21 H21B 0.9900 . ?
C22 H22A 0.9800 . ?
C22 H22B 0.9800 . ?
C22 H22C 0.9800 . ?
C23 H23A 0.9800 . ?
C23 H23B 0.9800 . ?
C23 H23C 0.9800 . ?
C24 C25 1.510(8) . ?
C24 H24A 0.9900 . ?
C24 H24B 0.9900 . ?
C25 H25A 0.9800 . ?
C25 H25B 0.9800 . ?
C25 H25C 0.9800 . ?
C26 H26A 0.9800 . ?
C26 H26B 0.9800 . ?
C26 H26C 0.9800 . ?
C27 H27A 0.9800 . ?
C27 H27B 0.9800 . ?
C27 H27C 0.9800 . ?
C28 C29 1.520(8) . ?
C28 H28A 0.9900 . ?
C28 H28B 0.9900 . ?
C29 H29A 0.9800 . ?
C29 H29B 0.9800 . ?
C29 H29C 0.9800 . ?
C30 H30A 0.9800 . ?
C30 H30B 0.9800 . ?
C30 H30C 0.9800 . ?
C31 C32 1.519(10) . ?
C31 H31A 0.9900 . ?
C31 H31B 0.9900 . ?
C32 H32A 0.9800 . ?
C32 H32B 0.9800 . ?
C32 H32C 0.9800 . ?
C33 C38 1.407(7) . ?
C33 C34 1.410(8) . ?
C34 C35 1.372(8) . ?
C34 H34A 0.9500 . ?
C35 C36 1.381(8) . ?
C35 H35A 0.9500 . ?
C36 C37 1.390(8) . ?
C36 H36A 0.9500 . ?
C37 C38 1.388(8) . ?
C37 H37A 0.9500 . ?
C51 C70 1.390(7) . ?
C51 C52 1.439(7) . ?
C52 C53 1.355(7) . ?
C52 H52A 0.9500 . ?
C53 C54 1.437(7) . ?
C53 H53A 0.9500 . ?
C54 C55 1.405(7) . ?
C55 C56 1.416(7) . ?
C55 C77 1.503(7) . ?
C56 C57 1.439(7) . ?
C57 C58 1.339(8) . ?
C57 H57A 0.9500 . ?
C58 C59 1.438(7) . ?
C58 H58A 0.9500 . ?
C59 C60 1.397(7) . ?
C60 C61 1.437(7) . ?
C60 C156 1.502(7) . ?
C61 C62 1.434(7) . ?
C62 C63 1.345(7) . ?
C62 H62A 0.9500 . ?
C63 C64 1.437(7) . ?
C63 H63A 0.9500 . ?
C64 C65 1.416(7) . ?
C65 C66 1.391(7) . ?
C65 C90 1.511(7) . ?
C66 C67 1.451(7) . ?
C67 C68 1.345(8) . ?
C67 H67A 0.9500 . ?
C68 C69 1.459(7) . ?
C68 H68A 0.9500 . ?
C69 C70 1.416(7) . ?
C70 C71 1.494(7) . ?
C71 C72 1.383(7) . ?
C71 C76 1.404(8) . ?
C72 C73 1.387(8) . ?
C72 H72A 0.9500 . ?
C73 C74 1.380(9) . ?
C73 H73A 0.9500 . ?
C74 C75 1.388(8) . ?
C74 H74A 0.9500 . ?
C75 C76 1.403(8) . ?
C75 H75A 0.9500 . ?
C77 C78 1.388(8) . ?
C77 C82 1.397(7) . ?
C78 C79 1.379(7) . ?
C79 C80 1.393(9) . ?
C79 H79A 0.9500 . ?
C80 C81 1.347(9) . ?
C80 H80A 0.9500 . ?
C81 C82 1.394(8) . ?
C81 H81A 0.9500 . ?
C90 C91 1.381(7) . ?
C90 C95 1.387(8) . ?
C91 C92 1.393(8) . ?
C92 C93 1.374(9) . ?
C92 H92A 0.9500 . ?
C93 C94 1.371(9) . ?
C93 H93A 0.9500 . ?
C94 C95 1.383(8) . ?
C94 H94A 0.9500 . ?
C101 C120 1.427(7) . ?
C101 C102 1.464(7) . ?
C102 C103 1.367(8) . ?
C102 C121 1.492(7) . ?
C103 C104 1.439(7) . ?
C103 C123 1.508(7) . ?
C104 C105 1.393(7) . ?
C105 C106 1.379(7) . ?
C105 H10D 0.9500 . ?
C106 C107 1.458(7) . ?
C107 C108 1.345(7) . ?
C107 C124 1.510(7) . ?
C108 C109 1.438(7) . ?
C108 C126 1.508(7) . ?
C109 C110 1.418(7) . ?
C110 C111 1.382(7) . ?
C110 H11C 0.9500 . ?
C111 C112 1.459(7) . ?
C112 C113 1.361(8) . ?
C112 C127 1.505(7) . ?
C113 C114 1.455(7) . ?
C113 C128 1.498(7) . ?
C114 C115 1.389(8) . ?
C115 C116 1.383(7) . ?
C115 H11D 0.9500 . ?
C116 C117 1.462(8) . ?
C117 C118 1.348(7) . ?
C117 C130 1.510(7) . ?
C118 C119 1.461(7) . ?
C118 C131 1.514(8) . ?
C119 C120 1.418(7) . ?
C120 C133 1.512(7) . ?
C121 C122 1.541(9) . ?
C121 H12B 0.9900 . ?
C121 H12C 0.9900 . ?
C122 H12D 0.9800 . ?
C122 H12E 0.9800 . ?
C122 H12F 0.9800 . ?
C123 H12G 0.9800 . ?
C123 H12H 0.9800 . ?
C123 H12I 0.9800 . ?
C124 C125 1.525(8) . ?
C124 H12J 0.9900 . ?
C124 H12K 0.9900 . ?
C125 H12L 0.9800 . ?
C125 H12M 0.9800 . ?
C125 H12N 0.9800 . ?
C126 H12O 0.9800 . ?
C126 H12P 0.9800 . ?
C126 H12Q 0.9800 . ?
C127 H12R 0.9800 . ?
C127 H12S 0.9800 . ?
C127 H12T 0.9800 . ?
C128 C129 1.533(9) . ?
C128 H12U 0.9900 . ?
C128 H12V 0.9900 . ?
C129 H12W 0.9800 . ?
C129 H12X 0.9800 . ?
C129 H12Y 0.9800 . ?
C130 H13A 0.9800 . ?
C130 H13B 0.9800 . ?
C130 H13C 0.9800 . ?
C131 C132 1.500(10) . ?
C131 H13D 0.9900 . ?
C131 H13E 0.9900 . ?
C132 H13F 0.9800 . ?
C132 H13G 0.9800 . ?
C132 H13H 0.9800 . ?
C133 C138 1.385(7) . ?
C133 C134 1.390(8) . ?
C134 C135 1.382(8) . ?
C134 H13I 0.9500 . ?
C135 C136 1.388(9) . ?
C135 H13J 0.9500 . ?
C136 C137 1.385(8) . ?
C136 H13K 0.9500 . ?
C137 C138 1.387(8) . ?
C137 H13L 0.9500 . ?
C151 C156 1.380(8) . ?
C151 C152 1.394(8) . ?
C152 C153 1.374(8) . ?
C152 H15B 0.9500 . ?
C153 C154 1.378(9) . ?
C153 H15C 0.9500 . ?
C154 C155 1.381(8) . ?
C154 H15D 0.9500 . ?
C155 C156 1.401(7) . ?
C155 H15E 0.9500 . ?

loop_
_geom_hbond_atom_site_label_D
_geom_hbond_atom_site_label_H
_geom_hbond_atom_site_label_A
_geom_hbond_distance_DH
_geom_hbond_distance_HA
_geom_hbond_distance_DA
_geom_hbond_angle_DHA
_geom_hbond_site_symmetry_A
_geom_hbond_publ_flag
N1L H1LA N2L 0.91 2.34 2.815(6) 112.1 . yes
